data_7129966
loop_
_publ_author_name
'Mastropierro, Pasquale'
'Kennedy, Alan R.'
'Hevia, Eva'

_publ_section_title
;
 Metallation of sensitive fluoroarenes using a potassium TMP-zincate
 supported by a silyl(bis)amido ligand
;
_journal_name_full 'Chemical Communications'
_journal_paper_doi 10.1039/D2CC00979J
_journal_year 2022
_chemical_formula_moiety 'C42 H46 Cl3 N2 Si Zn, C24 H48 K1 O6, C4 H8 O'
_chemical_formula_sum 'C70 H102 Cl3 K N2 O7 Si Zn'
_chemical_formula_weight 1322.44
_space_group_crystal_system monoclinic
_space_group_IT_number 14
_space_group_name_Hall '-P 2yn'
_space_group_name_H-M_alt 'P 1 21/n 1'
_symmetry_Int_Tables_number 14
_atom_sites_solution_hydrogens geom
_atom_sites_solution_primary dual
_audit_creation_date 2022-02-09
_audit_creation_method
;
Olex2 1.3
(compiled 2020.11.12 svn.r5f609507 for OlexSys, GUI svn.r6408)
;
_audit_update_record
;
2022-02-14 deposited with the CCDC.	2022-03-08 downloaded from the CCDC.
;
_cell_angle_alpha 90
_cell_angle_beta 109.050(3)
_cell_angle_gamma 90
_cell_formula_units_Z 4
_cell_length_a 20.6110(6)
_cell_length_b 15.6044(5)
_cell_length_c 23.2737(8)
_cell_measurement_reflns_used 16207
_cell_measurement_temperature 100.00(10)
_cell_measurement_theta_max 71.4310
_cell_measurement_theta_min 3.4490
_cell_volume 7075.4(4)
_computing_cell_refinement 'CrysAlisPro 1.171.41.112a (Rigaku OD, 2021)'
_computing_data_collection 'CrysAlisPro 1.171.41.112a (Rigaku OD, 2021)'
_computing_data_reduction 'CrysAlisPro 1.171.41.112a (Rigaku OD, 2021)'
_computing_molecular_graphics 'Olex2 1.3 (Dolomanov et al., 2009)'
_computing_publication_material 'Olex2 1.3 (Dolomanov et al., 2009)'
_computing_structure_refinement 'SHELXL 2018/3 (Sheldrick, 2015)'
_computing_structure_solution 'SHELXT  (Sheldrick, 2015)'
_diffrn_ambient_environment N~2~
_diffrn_ambient_temperature 100.00(10)
_diffrn_detector 'Hybrid Pixel Array Detector'
_diffrn_detector_area_resol_mean 10.0000
_diffrn_detector_type HyPix
_diffrn_measured_fraction_theta_full 1
_diffrn_measured_fraction_theta_max 1
_diffrn_measurement_details
;
List of Runs (angles in degrees, time in seconds):

  # Type    Start    End  Width  t~exp~   \w     \q     \k     \f   Frames
#--------------------------------------------------------------------------
  1  \w    -25.00  40.00   0.50    0.50    --   47.95 -38.00 -90.00  130
  2  \w    -28.00  56.00   0.50    0.50    --  -18.75  15.00-180.00  168
  3  \w     26.00 120.00   0.50    0.50    --   47.95  77.00-120.00  188
  4  \w     91.00 171.00   0.50    2.75    --  107.11  61.00-120.00  160
  5  \w     95.00 171.00   0.50    2.75    --  107.11  45.00  30.00  152
  6  \w    101.00 171.00   0.50    2.75    --  107.11  84.00 171.00  140
  7  \w     95.00 171.00   0.50    2.75    --  107.11  30.00  90.00  152
  8  \w     95.00 171.00   0.50    2.75    --  107.11  30.00 -60.00  152
  9  \w     95.00 171.00   0.50    2.75    --  107.11  45.00 -90.00  152
 10  \w     95.00 171.00   0.50    2.75    --  107.11 125.00 -90.00  152
 11  \w     91.00 171.00   0.50    2.75    --  107.11  61.00 -30.00  160
 12  \w     35.00 134.00   0.50    2.75    --  107.11 -84.00  51.00  198
 13  \w     35.00  96.00   0.50    0.50    --   47.95-125.00 -90.00  122
 14  \w     35.00  68.00   0.50    2.75    --  107.11 -61.00-180.00   66
 15  \w     35.00 106.00   0.50    2.75    --  107.11 -94.00-150.00  142
 16  \w     35.00 102.00   0.50    2.75    --  107.11 -77.00 -30.00  134
 17  \w     35.00  68.00   0.50    2.75    --  107.11 -61.00 -30.00   66
 18  \w     35.00  68.00   0.50    2.75    --  107.11 -61.00 -90.00   66
 19  \w     35.00  68.00   0.50    2.75    --  107.11 -61.00-150.00   66
 20  \w    -26.00  23.00   0.50    0.50    --   47.95 -19.00-180.00   98
 21  \w     33.00 120.00   0.50    0.50    --   47.95  57.00-150.00  174
 22  \w     26.00 120.00   0.50    0.50    --   47.95  77.00   0.00  188
 23  \w     26.00 120.00   0.50    0.50    --   47.95  77.00 120.00  188
 24  \w    -20.00  74.00   0.50    0.50    --   47.95 -84.00  51.00  188
 25  \w    -44.00  43.00   0.50    0.50    --  -18.75  84.00 171.00  174
 26  \w    -66.00 -12.00   0.50    0.50    --  -18.75 125.00-150.00  108
;
_diffrn_measurement_device 'four-circle diffractometer'
_diffrn_measurement_device_type 'XtaLAB Synergy, Dualflex, HyPix'
_diffrn_measurement_method '\w scans'
_diffrn_orient_matrix_type 'CrysAlisPro convention (1999,Acta A55,543-557)'
_diffrn_orient_matrix_UB_11 -0.0739723000
_diffrn_orient_matrix_UB_12 0.0350413000
_diffrn_orient_matrix_UB_13 -0.0226378000
_diffrn_orient_matrix_UB_21 0.0157334000
_diffrn_orient_matrix_UB_22 0.0557779000
_diffrn_orient_matrix_UB_23 0.0573834000
_diffrn_orient_matrix_UB_31 0.0230247000
_diffrn_orient_matrix_UB_32 0.0735642000
_diffrn_orient_matrix_UB_33 -0.0332084000
_diffrn_radiation_monochromator mirror
_diffrn_radiation_probe x-ray
_diffrn_radiation_type 'Cu K\a'
_diffrn_radiation_wavelength 1.54184
_diffrn_reflns_av_R_equivalents 0.1091
_diffrn_reflns_av_unetI/netI 0.1368
_diffrn_reflns_Laue_measured_fraction_full 1
_diffrn_reflns_Laue_measured_fraction_max 1
_diffrn_reflns_limit_h_max 24
_diffrn_reflns_limit_h_min -23
_diffrn_reflns_limit_k_max 18
_diffrn_reflns_limit_k_min -17
_diffrn_reflns_limit_l_max 27
_diffrn_reflns_limit_l_min -27
_diffrn_reflns_number 75990
_diffrn_reflns_point_group_measured_fraction_full 1
_diffrn_reflns_point_group_measured_fraction_max 1
_diffrn_reflns_theta_full 64.653
_diffrn_reflns_theta_max 64.653
_diffrn_reflns_theta_min 3.473
_diffrn_source 'micro-focus sealed X-ray tube'
_diffrn_source_type 'PhotonJet (Cu) X-ray Source'
_exptl_absorpt_coefficient_mu 2.613
_exptl_absorpt_correction_T_max 1.000
_exptl_absorpt_correction_T_min 0.408
_exptl_absorpt_correction_type gaussian
_exptl_absorpt_process_details
;
CrysAlisPro 1.171.41.112a (Rigaku Oxford Diffraction, 2021)
Numerical absorption correction based on gaussian integration over
a multifaceted crystal model
Empirical absorption correction using spherical harmonics,
implemented in SCALE3 ABSPACK scaling algorithm.
;
_exptl_crystal_colour 'clear colourless'
_exptl_crystal_colour_lustre clear
_exptl_crystal_colour_primary colourless
_exptl_crystal_density_diffrn 1.241
_exptl_crystal_description needle
_exptl_crystal_F_000 2824
_exptl_crystal_size_max 0.264
_exptl_crystal_size_mid 0.083
_exptl_crystal_size_min 0.067
_refine_diff_density_max 1.053
_refine_diff_density_min -0.62
_refine_diff_density_rms 0.109
_refine_ls_extinction_method none
_refine_ls_goodness_of_fit_ref 1.414
_refine_ls_hydrogen_treatment constr
_refine_ls_matrix_type full
_refine_ls_number_parameters 822
_refine_ls_number_reflns 11930
_refine_ls_number_restraints 556
_refine_ls_restrained_S_all 1.527
_refine_ls_R_factor_all 0.1547
_refine_ls_R_factor_gt 0.1244
_refine_ls_shift/su_max 0
_refine_ls_shift/su_mean 0
_refine_ls_structure_factor_coef Fsqd
_refine_ls_weighting_details 'w=1/[\s^2^(Fo^2^)+(0.2000P)^2^] where P=(Fo^2^+2Fc^2^)/3'
_refine_ls_weighting_scheme calc
_refine_ls_wR_factor_gt 0.3502
_refine_ls_wR_factor_ref 0.3854
_reflns_Friedel_coverage 0
_reflns_number_gt 7789
_reflns_number_total 11930
_reflns_threshold_expression 'I > 2\s(I)'
_cod_data_source_file d2cc00979j2.cif
_cod_data_source_block 19EH060_PM438
_cod_database_code 7129966
_shelx_shelxl_version_number 2018/3
_chemical_oxdiff_formula 'C280  H408  Cl12  K4  N8  O28  Si4  Zn4  '
_shelx_estimated_absorpt_t_max 0.844
_shelx_estimated_absorpt_t_min 0.545
_reflns_odcompleteness_completeness 99.93
_reflns_odcompleteness_iscentric 1
_reflns_odcompleteness_theta 66.97
_olex2_refinement_description
;
1. Fixed Uiso
 At 1.2 times of:
  All C(H) groups, All C(H,H) groups
 At 1.5 times of:
  All C(H,H,H) groups
2. Restrained distances
 C65-C64 \\sim C65A-C64A \\sim C57-C56 \\sim C61-C60 \\sim C69-C68 \\sim
C53-C52 \\sim C49-C48 \\sim C45-C44
 with sigma of 0.002
 C44-C43 \\sim C46-C45 \\sim C48-C47 \\sim C50-C49 \\sim C54-C53 \\sim C52-C51
\\sim C58-C57 \\sim C56-C55
 \\sim C62-C61 \\sim C60-C59 \\sim C66-C65 \\sim C64-C63 \\sim C70-C69 \\sim
C68-C67 \\sim C66A-C65A \\sim C64A-
 C63A
 with sigma of 0.002
 O5-C59 \\sim O5-C62 \\sim O4-C55 \\sim O4-C58 \\sim O7-C67 \\sim O7-C70 \\sim
O6-C63 \\sim O6-C66 \\sim O3-
 C54 \\sim O3-C51 \\sim O2-C47 \\sim O2-C50 \\sim O1-C43 \\sim O1-C46 \\sim
O6A-C63A \\sim O6A-C66A
 with sigma of 0.002
3. Rigid bond restraints
 O6, C63, C64, C65, C66
 with sigma for 1-2 distances of 0.001 and sigma for 1-3 distances of 0.001
 C63A, C64A, C65A, O6A, C66A
 with sigma for 1-2 distances of 0.001 and sigma for 1-3 distances of 0.001
 C53, C54, O3, C51, C52
 with sigma for 1-2 distances of 0.001 and sigma for 1-3 distances of 0.001
 C67, C68, C69, C70, O7
 with sigma for 1-2 distances of 0.001 and sigma for 1-3 distances of 0.001
 C43, O1, C46, C45, C44
 with sigma for 1-2 distances of 0.001 and sigma for 1-3 distances of 0.001
 C49, C48, C47, O2, C50
 with sigma for 1-2 distances of 0.001 and sigma for 1-3 distances of 0.001
4. Uiso/Uaniso restraints and constraints
Uanis(Cl3) \\sim Ueq, Uanis(Cl1) \\sim Ueq: with sigma of 0.01 and sigma for
terminal atoms of 0.003
Uanis(C66) \\sim Ueq, Uanis(C65) \\sim Ueq, Uanis(C65A) \\sim Ueq, Uanis(C64A)
\\sim Ueq: with sigma of 0.01 and sigma for terminal atoms of 0.02
Uanis(C41) \\sim Ueq, Uanis(C39) \\sim Ueq, Uanis(C26) \\sim Ueq, Uanis(C30)
\\sim Ueq, Uanis(C29) \\sim Ueq, Uanis(C28) \\sim Ueq, Uanis(C38) \\sim Ueq,
Uanis(C36) \\sim Ueq, Uanis(C34) \\sim Ueq, Uanis(C35) \\sim Ueq, Uanis(C33)
\\sim Ueq, Uanis(C32) \\sim Ueq, Uanis(C31) \\sim Ueq, Uanis(C40) \\sim Ueq,
Uanis(C17) \\sim Ueq, Uanis(C16) \\sim Ueq, Uanis(C15) \\sim Ueq, Uanis(C18)
\\sim Ueq, Uanis(C23) \\sim Ueq: with sigma of 0.01 and sigma for terminal
atoms of 0.02
Uanis(O1) \\sim Ueq, Uanis(C43) \\sim Ueq, Uanis(C44) \\sim Ueq: with sigma of
0.01 and sigma for terminal atoms of 0.02
Uanis(C53) \\sim Ueq: with sigma of 0.01 and sigma for terminal atoms of 0.02
Uanis(O4) \\sim Ueq, Uanis(C57) \\sim Ueq, Uanis(C56) \\sim Ueq, Uanis(C58)
\\sim Ueq: with sigma of 0.01 and sigma for terminal atoms of 0.02
Uanis(O5) \\sim Ueq, Uanis(C60) \\sim Ueq, Uanis(C59) \\sim Ueq: with sigma of
0.01 and sigma for terminal atoms of 0.02
Uanis(C63) \\sim Ueq: with sigma of 0.01 and sigma for terminal atoms of 0.02
Uanis(C24) \\sim Ueq: with sigma of 0.01 and sigma for terminal atoms of 0.02
5. Others
 Sof(C63A)=Sof(H63C)=Sof(H63D)=Sof(O6A)=Sof(C66A)=Sof(H66C)=Sof(H66D)=
 Sof(C65A)=Sof(H65C)=Sof(H65D)=Sof(C64A)=Sof(H64C)=Sof(H64D)=1-FVAR(1)
 Sof(O6)=Sof(C65)=Sof(H65A)=Sof(H65B)=Sof(C64)=Sof(H64A)=Sof(H64B)=Sof(C63)=
 Sof(H63A)=Sof(H63B)=Sof(C66)=Sof(H66A)=Sof(H66B)=FVAR(1)
6.a Ternary CH refined with riding coordinates:
 C28(H28), C40(H40), C37(H37), C25(H25)
6.b Secondary CH2 refined with riding coordinates:
 C47(H47A,H47B), C55(H55A,H55B), C48(H48A,H48B), C46(H46A,H46B), C61(H61A,
 H61B), C56(H56A,H56B), C62(H62A,H62B), C43(H43B,H43A), C70(H70A,H70B),
 C59(H59A,H59B), C69(H69A,H69B), C65(H65A,H65B), C57(H57A,H57B), C60(H60A,H60B),
  C58(H58A,H58B), C49(H49A,H49B), C45(H45A,H45B), C52(H52A,H52B), C54(H54A,
 H54B), C53(H53A,H53B), C68(H68A,H68B), C64(H64A,H64B), C50(H50A,H50B),
 C51(H51A,H51B), C67(H67A,H67B), C44(H44A,H44B), C63(H63A,H63B), C66(H66A,H66B),
  C63A(H63C,H63D), C66A(H66C,H66D), C65A(H65C,H65D), C64A(H64C,H64D)
6.c Me refined with riding coordinates:
 C41(H41A,H41B,H41C)
6.d Aromatic/amide H refined with riding coordinates:
 C14(H14), C8(H8), C5(H5), C12(H12), C23(H23), C21(H21), C11(H11), C10(H10),
 C34(H34), C9(H9), C15(H15), C3(H3), C18(H18), C22(H22), C33(H33), C17(H17),
 C16(H16), C35(H35)
6.e Idealised Me refined as rotating group:
 C42(H42A,H42B,H42C), C26(H26A,H26B,H26C), C27(H27A,H27B,H27C), C29(H29A,H29B,
 H29C), C38(H38A,H38B,H38C), C30(H30A,H30B,H30C), C39(H39A,H39B,H39C)
;
_olex2_submission_special_instructions 'No special instructions were received'
_oxdiff_exptl_absorpt_empirical_details
;
Empirical correction (ABSPACK) includes:
- Absorption correction using spherical harmonics
- Frame scaling
;
_oxdiff_exptl_absorpt_empirical_full_max 9.655
_oxdiff_exptl_absorpt_empirical_full_min 0.479

loop_
_space_group_symop_id
_space_group_symop_operation_xyz
1 'x, y, z'
2 '-x+1/2, y+1/2, -z+1/2'
3 '-x, -y, -z'
4 'x-1/2, -y-1/2, z-1/2'

loop_
_atom_site_label
_atom_site_type_symbol
_atom_site_fract_x
_atom_site_fract_y
_atom_site_fract_z
_atom_site_U_iso_or_equiv
_atom_site_adp_type
_atom_site_occupancy
_atom_site_site_symmetry_order
_atom_site_calc_flag
_atom_site_refinement_flags_posn
_atom_site_refinement_flags_adp
_atom_site_refinement_flags_occupancy
_atom_site_disorder_assembly
_atom_site_disorder_group
Zn1 Zn 0.42461(4) 0.43245(6) 0.17879(4) 0.0742(3) Uani 1 1 d . . . . .
Si1 Si 0.51856(8) 0.50512(12) 0.27035(7) 0.0737(5) Uani 1 1 d . . . . .
K2 K 1 0.5 0.5 0.1306(11) Uani 1 2 d S . P . .
K1 K 0.5 0 0.5 0.1455(15) Uani 1 2 d S . P . .
Cl1 Cl 0.39447(14) 0.54686(14) 0.05895(10) 0.1197(8) Uani 1 1 d . U . . .
Cl2 Cl 0.22954(12) 0.31792(18) -0.09287(11) 0.1262(8) Uani 1 1 d . . . . .
Cl3 Cl 0.3310(2) 0.2478(2) 0.14217(15) 0.1650(12) Uani 1 1 d . U . . .
N1 N 0.4311(2) 0.5131(3) 0.2459(2) 0.0737(12) Uani 1 1 d . . . . .
N2 N 0.5246(3) 0.4250(4) 0.2225(2) 0.0827(15) Uani 1 1 d . . . . .
C19 C 0.3841(3) 0.5422(5) 0.2726(4) 0.093(2) Uani 1 1 d . . . . .
C1 C 0.3603(3) 0.3977(5) 0.0988(3) 0.0774(15) Uani 1 1 d . . . . .
C7 C 0.5612(3) 0.4833(5) 0.3539(3) 0.0820(17) Uani 1 1 d . . . . .
C14 C 0.6106(3) 0.6508(6) 0.3056(4) 0.095(2) Uani 1 1 d . . . . .
H14 H 0.62491 0.625515 0.343909 0.115 Uiso 1 1 calc R U . . .
C24 C 0.3600(4) 0.4867(6) 0.3102(4) 0.102(2) Uani 1 1 d . U . . .
C2 C 0.3511(4) 0.4489(5) 0.0478(3) 0.0856(18) Uani 1 1 d . . . . .
C13 C 0.5602(3) 0.6113(5) 0.2595(3) 0.0868(19) Uani 1 1 d . . . . .
C4 C 0.2783(4) 0.3497(6) -0.0197(4) 0.095(2) Uani 1 1 d . . . . .
C8 C 0.6167(4) 0.4324(5) 0.3765(3) 0.095(2) Uani 1 1 d . . . . .
H8 H 0.633903 0.40282 0.349889 0.114 Uiso 1 1 calc R U . . .
O1 O 0.3754(4) 0.0317(6) 0.4194(4) 0.168(3) Uani 1 1 d D U . . .
C6 C 0.3237(4) 0.3216(6) 0.0846(4) 0.100(2) Uani 1 1 d . . . . .
C31 C 0.5770(4) 0.3640(7) 0.2239(3) 0.099(2) Uani 1 1 d . U . . .
O2 O 0.5540(4) -0.0338(7) 0.4113(5) 0.183(3) Uani 1 1 d D U . . .
C20 C 0.3596(4) 0.6246(6) 0.2659(5) 0.116(3) Uani 1 1 d . . . . .
O5 O 1.0769(5) 0.4929(7) 0.4297(4) 0.166(3) Uani 1 1 d D U . . .
C5 C 0.2840(4) 0.2963(6) 0.0275(4) 0.100(2) Uani 1 1 d . . . . .
H5 H 0.261597 0.243752 0.021364 0.12 Uiso 1 1 calc R U . . .
C12 C 0.5362(5) 0.5259(7) 0.3961(4) 0.111(3) Uani 1 1 d . . . . .
H12 H 0.497969 0.561258 0.382184 0.133 Uiso 1 1 calc R U . . .
C23 C 0.3163(5) 0.5116(7) 0.3418(5) 0.118(3) Uani 1 1 d . U . . .
H23 H 0.304018 0.473933 0.3675 0.141 Uiso 1 1 calc R U . . .
C21 C 0.3104(5) 0.6511(7) 0.2973(6) 0.135(4) Uani 1 1 d . . . . .
H21 H 0.29203 0.706116 0.292779 0.162 Uiso 1 1 calc R U . . .
C28 C 0.3824(5) 0.3945(6) 0.3204(4) 0.112(3) Uani 1 1 d . U . . .
H28 H 0.420646 0.387793 0.30448 0.134 Uiso 1 1 calc R U . . .
C11 C 0.5687(6) 0.5151(9) 0.4587(4) 0.136(4) Uani 1 1 d . . . . .
H11 H 0.552063 0.544163 0.485878 0.163 Uiso 1 1 calc R U . . .
C10 C 0.6240(6) 0.4631(8) 0.4803(4) 0.124(3) Uani 1 1 d . . . . .
H10 H 0.644303 0.454818 0.521944 0.148 Uiso 1 1 calc R U . . .
C34 C 0.6824(7) 0.2589(10) 0.2278(6) 0.140(4) Uani 1 1 d . U . . .
H34 H 0.718718 0.222278 0.230107 0.168 Uiso 1 1 calc R U . . .
C9 C 0.6495(5) 0.4231(7) 0.4404(4) 0.116(3) Uani 1 1 d . . . . .
H9 H 0.688648 0.389372 0.454872 0.139 Uiso 1 1 calc R U . . .
C32 C 0.5766(5) 0.2838(7) 0.2448(4) 0.116(3) Uani 1 1 d . U . . .
C15 C 0.6405(5) 0.7264(7) 0.2973(4) 0.120(3) Uani 1 1 d . U . . .
H15 H 0.673924 0.752109 0.32972 0.144 Uiso 1 1 calc R U . . .
C3 C 0.3103(4) 0.4287(6) -0.0113(4) 0.099(2) Uani 1 1 d . . . . .
H3 H 0.304869 0.466467 -0.043387 0.119 Uiso 1 1 calc R U . . .
C40 C 0.6378(6) 0.4776(10) 0.1801(6) 0.139(4) Uani 1 1 d . U . . .
H40 H 0.620896 0.51735 0.204577 0.167 Uiso 1 1 calc R U . . .
O4 O 1.0309(7) 0.3309(6) 0.5224(4) 0.194(4) Uani 1 1 d D U . . .
C18 C 0.5419(5) 0.6467(7) 0.2036(4) 0.121(3) Uani 1 1 d . U . . .
H18 H 0.511002 0.61834 0.170858 0.145 Uiso 1 1 calc R U . . .
C37 C 0.5148(7) 0.2479(7) 0.2593(5) 0.136(4) Uani 1 1 d . . . . .
H37 H 0.478685 0.29161 0.248604 0.163 Uiso 1 1 calc R U . . .
C25 C 0.3806(5) 0.6831(8) 0.2285(6) 0.144(4) Uani 1 1 d . . . . .
H25 H 0.41368 0.648933 0.216164 0.173 Uiso 1 1 calc R U . . .
C22 C 0.2931(5) 0.5905(9) 0.3337(7) 0.145(4) Uani 1 1 d . . . . .
H22 H 0.262797 0.607185 0.35371 0.175 Uiso 1 1 calc R U . . .
C33 C 0.6352(6) 0.2259(9) 0.2460(5) 0.134(3) Uani 1 1 d . U . . .
H33 H 0.637354 0.169342 0.259178 0.161 Uiso 1 1 calc R U . . .
C36 C 0.6331(5) 0.3907(9) 0.2031(5) 0.126(3) Uani 1 1 d . U . . .
O3 O 0.5292(5) 0.1656(9) 0.4960(6) 0.212(4) Uani 1 1 d D U . . .
C47 C 0.6129(5) 0.0043(7) 0.4035(5) 0.135(3) Uani 1 1 d D U . . .
H47A H 0.653818 -0.012416 0.436252 0.162 Uiso 1 1 calc R U . . .
H47B H 0.609148 0.066292 0.403415 0.162 Uiso 1 1 calc R U . . .
C17 C 0.5693(6) 0.7265(8) 0.1945(5) 0.145(4) Uani 1 1 d . U . . .
H17 H 0.552582 0.753842 0.157048 0.174 Uiso 1 1 calc R U . . .
O6 O 0.8982(9) 0.5057(12) 0.4050(9) 0.161(7) Uani 0.496(19) 1 d D U P A 1
C55 C 1.0145(9) 0.2583(10) 0.4837(6) 0.208(8) Uani 1 1 d D . . . .
H55A H 1.055958 0.228117 0.484492 0.25 Uiso 1 1 calc R U . . .
H55B H 0.990129 0.2755 0.442225 0.25 Uiso 1 1 calc R U . . .
C48 C 0.6167(6) -0.0252(8) 0.3463(5) 0.151(3) Uani 1 1 d D U . . .
H48A H 0.6523 -0.06816 0.352425 0.181 Uiso 1 1 calc R U . . .
H48B H 0.626536 0.022017 0.323292 0.181 Uiso 1 1 calc R U . . .
C46 C 0.3090(5) -0.0043(11) 0.4069(6) 0.187(6) Uani 1 1 d D U . . .
H46A H 0.279064 0.03495 0.418679 0.225 Uiso 1 1 calc R U . . .
H46B H 0.311361 -0.057721 0.428741 0.225 Uiso 1 1 calc R U . . .
C61 C 1.1302(7) 0.4753(9) 0.3580(6) 0.159(5) Uani 1 1 d D . . . .
H61A H 1.118597 0.521539 0.328559 0.191 Uiso 1 1 calc R U . . .
H61B H 1.146109 0.426889 0.340188 0.191 Uiso 1 1 calc R U . . .
C16 C 0.6210(6) 0.7636(8) 0.2412(5) 0.142(4) Uani 1 1 d . U . . .
H16 H 0.642251 0.813388 0.234554 0.171 Uiso 1 1 calc R U . . .
C42 C 0.5909(6) 0.4838(11) 0.1173(8) 0.186(7) Uani 1 1 d . . . . .
H42A H 0.611025 0.455526 0.090507 0.28 Uiso 1 1 calc R U . . .
H42B H 0.583119 0.542982 0.10596 0.28 Uiso 1 1 calc R U . . .
H42C H 0.548094 0.456821 0.114284 0.28 Uiso 1 1 calc R U . . .
C56 C 0.9720(9) 0.2045(10) 0.5066(6) 0.186(6) Uani 1 1 d D U . . .
H56A H 0.986686 0.145245 0.508307 0.224 Uiso 1 1 calc R U . . .
H56B H 0.924411 0.208295 0.480859 0.224 Uiso 1 1 calc R U . . .
C62 C 1.0711(7) 0.4514(11) 0.3741(6) 0.180(6) Uani 1 1 d D . . . .
H62A H 1.029441 0.469351 0.342639 0.216 Uiso 1 1 calc R U . . .
H62B H 1.069659 0.389757 0.378726 0.216 Uiso 1 1 calc R U . . .
C43 C 0.3723(10) 0.0797(10) 0.3669(5) 0.193(5) Uani 1 1 d D U . . .
H43B H 0.417775 0.089848 0.36443 0.232 Uiso 1 1 calc R U . . .
H43A H 0.349297 0.134122 0.365965 0.232 Uiso 1 1 calc R U . . .
C70 C 0.7295(7) 0.8301(9) 0.4410(7) 0.175(4) Uani 1 1 d D U . . .
H70A H 0.745643 0.887093 0.455257 0.21 Uiso 1 1 calc R U . . .
H70B H 0.703839 0.831787 0.397878 0.21 Uiso 1 1 calc R U . . .
C59 C 1.1436(6) 0.5293(11) 0.4500(7) 0.179(5) Uani 1 1 d D U . . .
H59A H 1.16687 0.512015 0.491682 0.215 Uiso 1 1 calc R U . . .
H59B H 1.139863 0.591265 0.449075 0.215 Uiso 1 1 calc R U . . .
C41 C 0.7078(9) 0.5059(13) 0.1845(8) 0.207(7) Uani 1 1 d . U . . .
H41A H 0.737441 0.501269 0.225832 0.31 Uiso 1 1 calc R U . . .
H41B H 0.725003 0.470295 0.159011 0.31 Uiso 1 1 calc R U . . .
H41C H 0.706351 0.564376 0.171353 0.31 Uiso 1 1 calc R U . . .
C69 C 0.7842(7) 0.7687(9) 0.4551(8) 0.178(4) Uani 1 1 d D U . . .
H69A H 0.822503 0.788189 0.489396 0.213 Uiso 1 1 calc R U . . .
H69B H 0.800093 0.760913 0.420529 0.213 Uiso 1 1 calc R U . . .
C26 C 0.4223(10) 0.7649(11) 0.2544(8) 0.210(7) Uani 1 1 d . U . . .
H26A H 0.396069 0.801163 0.271845 0.315 Uiso 1 1 calc R U . . .
H26B H 0.432174 0.794965 0.222228 0.315 Uiso 1 1 calc R U . . .
H26C H 0.464502 0.749221 0.28509 0.315 Uiso 1 1 calc R U . . .
C65 C 0.7992(11) 0.4194(13) 0.3661(17) 0.149(7) Uani 0.496(19) 1 d D U P A 1
H65A H 0.795196 0.385571 0.39975 0.179 Uiso 0.496(19) 1 calc R U P A 1
H65B H 0.772817 0.392769 0.327996 0.179 Uiso 0.496(19) 1 calc R U P A 1
C57 C 0.9804(8) 0.2368(11) 0.5669(7) 0.187(6) Uani 1 1 d D U . . .
H57A H 0.937523 0.260716 0.568319 0.225 Uiso 1 1 calc R U . . .
H57B H 0.993957 0.190689 0.596415 0.225 Uiso 1 1 calc R U . . .
C27 C 0.3282(9) 0.7102(11) 0.1661(8) 0.205(8) Uani 1 1 d . . . . .
H27A H 0.30629 0.660103 0.144413 0.308 Uiso 1 1 calc R U . . .
H27B H 0.351881 0.739887 0.142788 0.308 Uiso 1 1 calc R U . . .
H27C H 0.294198 0.747291 0.172816 0.308 Uiso 1 1 calc R U . . .
C29 C 0.3258(8) 0.3378(9) 0.2829(8) 0.182(6) Uani 1 1 d . U . . .
H29A H 0.292964 0.329166 0.303575 0.274 Uiso 1 1 calc R U . . .
H29B H 0.34454 0.283562 0.27679 0.274 Uiso 1 1 calc R U . . .
H29C H 0.303654 0.364362 0.244213 0.274 Uiso 1 1 calc R U . . .
C38 C 0.5363(8) 0.2319(9) 0.3289(5) 0.158(4) Uani 1 1 d . U . . .
H38A H 0.579309 0.259797 0.348777 0.237 Uiso 1 1 calc R U . . .
H38B H 0.54104 0.171434 0.336744 0.237 Uiso 1 1 calc R U . . .
H38C H 0.50181 0.25457 0.344158 0.237 Uiso 1 1 calc R U . . .
C60 C 1.1834(8) 0.5028(12) 0.4128(6) 0.197(7) Uani 1 1 d D U . . .
H60A H 1.214137 0.456131 0.431352 0.237 Uiso 1 1 calc R U . . .
H60B H 1.209799 0.550046 0.404699 0.237 Uiso 1 1 calc R U . . .
C58 C 1.0325(8) 0.3016(10) 0.5806(5) 0.181(5) Uani 1 1 d D U . . .
H58A H 1.021934 0.347756 0.604023 0.217 Uiso 1 1 calc R U . . .
H58B H 1.07707 0.277958 0.603027 0.217 Uiso 1 1 calc R U . . .
C49 C 0.5499(8) -0.0616(12) 0.3145(8) 0.211(7) Uani 1 1 d D U . . .
H49A H 0.519944 -0.018977 0.28876 0.253 Uiso 1 1 calc R U . . .
H49B H 0.554036 -0.109668 0.289572 0.253 Uiso 1 1 calc R U . . .
C30 C 0.4089(9) 0.3629(9) 0.3880(7) 0.182(6) Uani 1 1 d . U . . .
H30A H 0.451848 0.390085 0.409057 0.273 Uiso 1 1 calc R U . . .
H30B H 0.415093 0.30186 0.38887 0.273 Uiso 1 1 calc R U . . .
H30C H 0.375873 0.377288 0.407561 0.273 Uiso 1 1 calc R U . . .
C45 C 0.2843(8) -0.0187(12) 0.3425(6) 0.204(6) Uani 1 1 d D U . . .
H45A H 0.238788 0.005435 0.324561 0.245 Uiso 1 1 calc R U . . .
H45B H 0.282447 -0.079509 0.333599 0.245 Uiso 1 1 calc R U . . .
C52 C 0.5545(7) 0.2879(11) 0.5585(10) 0.219(6) Uani 1 1 d D U . . .
H52A H 0.552498 0.290348 0.599559 0.263 Uiso 1 1 calc R U . . .
H52B H 0.551625 0.345562 0.542326 0.263 Uiso 1 1 calc R U . . .
C39 C 0.4836(10) 0.1647(13) 0.2318(7) 0.206(7) Uani 1 1 d . U . . .
H39A H 0.505969 0.118354 0.257949 0.309 Uiso 1 1 calc R U . . .
H39B H 0.489253 0.157781 0.192764 0.309 Uiso 1 1 calc R U . . .
H39C H 0.435606 0.164579 0.227254 0.309 Uiso 1 1 calc R U . . .
C54 C 0.5944(6) 0.1995(10) 0.5001(5) 0.169(4) Uani 1 1 d D U . . .
H54A H 0.590771 0.238038 0.466464 0.203 Uiso 1 1 calc R U . . .
H54B H 0.626347 0.15395 0.499877 0.203 Uiso 1 1 calc R U . . .
C53 C 0.6161(7) 0.2447(10) 0.5568(6) 0.172(4) Uani 1 1 d D U . . .
H53A H 0.651911 0.285647 0.55814 0.206 Uiso 1 1 calc R U . . .
H53B H 0.632914 0.205285 0.590693 0.206 Uiso 1 1 calc R U . . .
C68 C 0.7573(11) 0.6889(11) 0.4698(11) 0.254(9) Uani 1 1 d D U . . .
H68A H 0.737863 0.655158 0.433172 0.305 Uiso 1 1 calc R U . . .
H68B H 0.79406 0.655993 0.497901 0.305 Uiso 1 1 calc R U . . .
C64 C 0.7788(10) 0.5076(12) 0.3695(13) 0.151(8) Uani 0.496(19) 1 d D U P A 1
H64A H 0.74809 0.526154 0.330251 0.181 Uiso 0.496(19) 1 calc R U P A 1
H64B H 0.755018 0.513043 0.399045 0.181 Uiso 0.496(19) 1 calc R U P A 1
C50 C 0.5235(10) -0.0891(14) 0.3614(7) 0.281(11) Uani 1 1 d D U . . .
H50A H 0.473875 -0.084151 0.348006 0.338 Uiso 1 1 calc R U . . .
H50B H 0.535988 -0.148257 0.372466 0.338 Uiso 1 1 calc R U . . .
C51 C 0.5013(9) 0.2342(13) 0.5203(11) 0.260(10) Uani 1 1 d D U . . .
H51A H 0.474029 0.211352 0.543761 0.312 Uiso 1 1 calc R U . . .
H51B H 0.471364 0.268074 0.487339 0.312 Uiso 1 1 calc R U . . .
C67 C 0.7055(12) 0.7074(13) 0.4968(11) 0.277(9) Uani 1 1 d D U . . .
H67A H 0.665854 0.670215 0.481514 0.332 Uiso 1 1 calc R U . . .
H67B H 0.723089 0.704589 0.540793 0.332 Uiso 1 1 calc R U . . .
O7 O 0.6912(11) 0.7926(12) 0.4752(11) 0.354(9) Uani 1 1 d D U . . .
C44 C 0.3330(10) 0.0239(12) 0.3192(7) 0.214(5) Uani 1 1 d D U . . .
H44A H 0.36267 -0.017695 0.309215 0.257 Uiso 1 1 calc R U . . .
H44B H 0.309292 0.056512 0.282991 0.257 Uiso 1 1 calc R U . . .
C63 C 0.8396(9) 0.5595(13) 0.3872(14) 0.156(7) Uani 0.496(19) 1 d D U P A 1
H63A H 0.840503 0.595465 0.353491 0.188 Uiso 0.496(19) 1 calc R U P A 1
H63B H 0.839751 0.596386 0.420813 0.188 Uiso 0.496(19) 1 calc R U P A 1
C66 C 0.8695(11) 0.4321(14) 0.3702(13) 0.145(7) Uani 0.496(19) 1 d D U P A 1
H66A H 0.896001 0.382048 0.388637 0.174 Uiso 0.496(19) 1 calc R U P A 1
H66B H 0.872262 0.438305 0.329577 0.174 Uiso 0.496(19) 1 calc R U P A 1
C35 C 0.6873(6) 0.3293(10) 0.2084(6) 0.139(4) Uani 1 1 d . U . . .
H35 H 0.725194 0.343815 0.196999 0.166 Uiso 1 1 calc R U . . .
C63A C 0.8766(15) 0.512(2) 0.3442(12) 0.216(11) Uani 0.504(19) 1 d D U P A 2
H63C H 0.869806 0.485989 0.304798 0.259 Uiso 0.504(19) 1 calc R U P A 2
H63D H 0.909482 0.558559 0.351429 0.259 Uiso 0.504(19) 1 calc R U P A 2
O6A O 0.8918(11) 0.4518(17) 0.3924(13) 0.219(11) Uani 0.504(19) 1 d D U P A 2
C66A C 0.8430(10) 0.3896(15) 0.396(2) 0.212(13) Uani 0.504(19) 1 d D U P A 2
H66C H 0.84443 0.376352 0.437078 0.254 Uiso 0.504(19) 1 calc R U P A 2
H66D H 0.842918 0.337932 0.372815 0.254 Uiso 0.504(19) 1 calc R U P A 2
C65A C 0.7912(14) 0.4507(16) 0.3653(19) 0.167(8) Uani 0.504(19) 1 d D U P A 2
H65C H 0.760605 0.457543 0.389037 0.201 Uiso 0.504(19) 1 calc R U P A 2
H65D H 0.764466 0.426323 0.326487 0.201 Uiso 0.504(19) 1 calc R U P A 2
C64A C 0.8138(15) 0.5351(17) 0.3542(19) 0.211(9) Uani 0.504(19) 1 d D U P A 2
H64C H 0.781614 0.561904 0.318729 0.254 Uiso 0.504(19) 1 calc R U P A 2
H64D H 0.821783 0.572482 0.38916 0.254 Uiso 0.504(19) 1 calc R U P A 2

loop_
_atom_site_aniso_label
_atom_site_aniso_U_11
_atom_site_aniso_U_22
_atom_site_aniso_U_33
_atom_site_aniso_U_23
_atom_site_aniso_U_13
_atom_site_aniso_U_12
Zn1 0.0599(5) 0.0920(6) 0.0725(5) 0.0065(4) 0.0239(4) -0.0082(4)
Si1 0.0506(8) 0.1073(12) 0.0651(9) 0.0094(8) 0.0212(6) -0.0065(7)
K2 0.107(2) 0.166(3) 0.133(2) 0.025(2) 0.0581(18) -0.0061(19)
K1 0.0673(14) 0.209(4) 0.140(2) 0.043(2) 0.0061(14) -0.0438(18)
Cl1 0.1313(16) 0.1037(12) 0.0909(11) 0.0160(9) -0.0090(10) -0.0296(11)
Cl2 0.0995(15) 0.1482(19) 0.1120(15) -0.0363(14) 0.0088(12) -0.0217(13)
Cl3 0.180(2) 0.1590(19) 0.1472(19) 0.0159(15) 0.0407(16) -0.0852(17)
N1 0.053(3) 0.087(3) 0.080(3) 0.001(2) 0.020(2) -0.010(2)
N2 0.067(3) 0.123(4) 0.060(3) 0.012(3) 0.024(2) 0.009(3)
C19 0.055(3) 0.091(5) 0.126(6) -0.030(4) 0.021(3) -0.006(3)
C1 0.060(3) 0.093(4) 0.080(4) -0.005(3) 0.023(3) -0.002(3)
C7 0.066(4) 0.115(5) 0.068(3) 0.012(3) 0.027(3) -0.002(3)
C14 0.062(4) 0.134(6) 0.090(4) 0.006(4) 0.024(3) -0.018(4)
C24 0.078(4) 0.128(5) 0.120(5) -0.034(4) 0.059(4) -0.029(4)
C2 0.070(4) 0.090(4) 0.086(4) -0.008(3) 0.010(3) -0.003(3)
C13 0.060(3) 0.123(5) 0.076(4) 0.009(4) 0.020(3) -0.031(3)
C4 0.072(4) 0.107(5) 0.102(5) -0.025(4) 0.021(4) -0.007(4)
C8 0.085(5) 0.118(6) 0.074(4) 0.002(4) 0.017(3) 0.014(4)
O1 0.100(4) 0.199(6) 0.177(5) 0.049(5) 0.010(4) -0.036(4)
C6 0.080(4) 0.111(5) 0.110(6) -0.006(4) 0.034(4) -0.019(4)
C31 0.077(4) 0.155(6) 0.064(3) -0.012(4) 0.025(3) 0.024(4)
O2 0.109(5) 0.232(10) 0.196(7) 0.021(7) 0.034(5) -0.042(6)
C20 0.059(4) 0.099(6) 0.173(9) 0.003(6) 0.012(5) 0.004(4)
O5 0.147(6) 0.218(7) 0.150(6) -0.031(5) 0.073(5) -0.042(5)
C5 0.075(4) 0.103(5) 0.122(6) -0.025(5) 0.032(4) -0.022(4)
C12 0.085(5) 0.171(8) 0.080(5) 0.001(5) 0.032(4) 0.021(5)
C23 0.100(5) 0.118(6) 0.147(7) -0.034(5) 0.058(5) -0.013(4)
C21 0.092(6) 0.105(6) 0.201(12) -0.037(7) 0.038(7) 0.010(5)
C28 0.136(6) 0.111(5) 0.120(5) -0.025(4) 0.086(5) -0.041(5)
C11 0.130(8) 0.213(12) 0.076(5) 0.003(6) 0.048(5) 0.028(8)
C10 0.136(8) 0.169(9) 0.061(4) 0.021(5) 0.026(5) 0.001(7)
C34 0.125(7) 0.169(8) 0.136(7) -0.016(6) 0.055(6) 0.001(6)
C9 0.115(7) 0.134(7) 0.082(5) 0.025(5) 0.009(5) 0.024(5)
C32 0.121(6) 0.138(6) 0.089(5) 0.013(4) 0.035(4) 0.041(5)
C15 0.094(5) 0.154(6) 0.103(5) 0.008(5) 0.020(4) -0.045(5)
C3 0.085(5) 0.106(5) 0.092(5) -0.002(4) 0.008(4) 0.004(4)
C40 0.124(7) 0.192(8) 0.123(6) -0.013(6) 0.068(6) -0.002(6)
O4 0.257(8) 0.184(7) 0.152(6) 0.014(5) 0.080(6) -0.050(6)
C18 0.106(5) 0.143(6) 0.097(5) 0.027(4) 0.011(4) -0.050(5)
C37 0.186(11) 0.103(6) 0.125(7) 0.035(5) 0.062(7) 0.058(7)
C25 0.088(6) 0.133(8) 0.178(11) 0.024(8) -0.002(6) 0.036(6)
C22 0.066(5) 0.151(10) 0.218(13) -0.028(9) 0.045(6) -0.016(6)
C33 0.134(7) 0.162(7) 0.096(5) 0.010(5) 0.027(5) 0.024(6)
C36 0.086(5) 0.185(8) 0.112(5) -0.041(5) 0.039(4) 0.015(5)
O3 0.160(8) 0.241(11) 0.252(12) 0.012(8) 0.089(8) -0.047(7)
C47 0.114(6) 0.116(7) 0.167(7) 0.012(5) 0.034(5) -0.020(5)
C17 0.143(7) 0.172(7) 0.109(6) 0.028(5) 0.027(5) -0.056(6)
O6 0.124(7) 0.188(13) 0.157(16) -0.044(11) 0.027(10) 0.023(6)
C55 0.193(14) 0.31(2) 0.130(10) -0.100(13) 0.065(10) -0.084(15)
C48 0.140(7) 0.135(8) 0.166(8) 0.018(7) 0.035(6) 0.012(6)
C46 0.087(5) 0.259(16) 0.183(7) 0.059(10) 0.000(6) -0.034(7)
C61 0.194(14) 0.152(10) 0.170(12) -0.019(8) 0.111(11) -0.030(9)
C16 0.130(6) 0.156(7) 0.134(7) 0.015(5) 0.033(5) -0.071(6)
C42 0.084(7) 0.270(18) 0.212(15) 0.088(14) 0.058(8) 0.034(9)
C56 0.183(9) 0.184(9) 0.187(9) -0.008(8) 0.053(7) -0.037(8)
C62 0.144(12) 0.218(15) 0.179(14) -0.044(12) 0.053(10) -0.038(11)
C43 0.198(9) 0.190(8) 0.191(7) 0.041(5) 0.063(6) -0.029(6)
C70 0.175(11) 0.175(8) 0.167(11) -0.043(7) 0.045(8) 0.008(7)
C59 0.169(9) 0.200(9) 0.183(9) -0.014(7) 0.076(8) -0.018(7)
C41 0.181(13) 0.287(16) 0.165(11) 0.017(11) 0.074(10) -0.072(12)
C69 0.157(9) 0.187(10) 0.172(12) -0.019(9) 0.029(8) 0.004(7)
C26 0.219(14) 0.170(11) 0.186(12) 0.014(10) -0.009(10) -0.027(11)
C65 0.140(9) 0.157(8) 0.150(12) 0.006(9) 0.047(8) 0.011(7)
C57 0.193(9) 0.213(10) 0.170(9) 0.000(8) 0.079(7) -0.030(8)
C27 0.174(14) 0.180(13) 0.219(17) -0.049(13) 0.005(12) 0.014(11)
C29 0.193(12) 0.145(9) 0.221(13) -0.069(9) 0.084(10) -0.060(9)
C38 0.203(12) 0.162(9) 0.111(7) 0.006(7) 0.054(7) -0.014(9)
C60 0.186(10) 0.218(11) 0.202(10) 0.010(8) 0.084(8) -0.004(8)
C58 0.202(10) 0.200(9) 0.149(8) 0.000(7) 0.069(7) -0.030(8)
C49 0.187(12) 0.201(16) 0.218(9) -0.058(11) 0.029(9) -0.034(11)
C30 0.248(15) 0.147(9) 0.157(10) -0.002(8) 0.075(10) -0.013(10)
C45 0.130(9) 0.232(14) 0.197(9) 0.020(11) -0.020(7) -0.010(8)
C52 0.184(11) 0.195(12) 0.294(18) 0.025(9) 0.098(13) 0.049(9)
C39 0.252(15) 0.205(13) 0.149(10) -0.011(10) 0.048(10) -0.002(12)
C54 0.155(8) 0.205(12) 0.144(8) -0.006(7) 0.046(7) -0.059(7)
C53 0.165(6) 0.201(8) 0.149(7) -0.011(6) 0.052(6) 0.033(6)
C68 0.33(2) 0.194(10) 0.27(2) 0.027(14) 0.147(16) 0.020(10)
C64 0.124(7) 0.159(11) 0.18(2) 0.077(15) 0.065(12) 0.045(6)
C50 0.168(12) 0.39(3) 0.238(13) -0.034(12) 0.001(9) -0.155(14)
C51 0.162(6) 0.26(2) 0.35(3) 0.026(14) 0.079(11) 0.027(10)
C67 0.284(19) 0.347(19) 0.221(18) 0.064(17) 0.114(13) 0.004(16)
O7 0.365(14) 0.378(19) 0.43(2) 0.121(17) 0.280(14) 0.136(15)
C44 0.215(10) 0.243(10) 0.177(5) 0.005(7) 0.055(6) 0.011(8)
C63 0.152(9) 0.150(7) 0.167(12) -0.021(8) 0.053(8) 0.028(5)
C66 0.139(8) 0.154(9) 0.149(11) -0.023(8) 0.056(8) 0.025(7)
C35 0.109(6) 0.183(8) 0.136(7) -0.031(6) 0.058(5) 0.011(6)
C63A 0.193(16) 0.32(3) 0.14(2) -0.035(14) 0.057(15) -0.062(13)
O6A 0.142(8) 0.236(19) 0.23(2) -0.015(16) -0.014(15) -0.065(9)
C66A 0.089(13) 0.206(14) 0.33(4) 0.002(17) 0.056(18) 0.008(9)
C65A 0.144(8) 0.185(11) 0.168(12) -0.014(9) 0.045(8) 0.009(7)
C64A 0.213(12) 0.208(10) 0.217(14) -0.001(9) 0.075(9) -0.018(8)

loop_
_atom_type_symbol
_atom_type_description
_atom_type_scat_dispersion_real
_atom_type_scat_dispersion_imag
_atom_type_scat_source
C C 0.0181 0.0091 'International Tables Vol C Tables 4.2.6.8 and 6.1.1.4'
H H 0 0 'International Tables Vol C Tables 4.2.6.8 and 6.1.1.4'
Cl Cl 0.3639 0.7018 'International Tables Vol C Tables 4.2.6.8 and 6.1.1.4'
K K 0.3868 1.0657 'International Tables Vol C Tables 4.2.6.8 and 6.1.1.4'
N N 0.0311 0.018 'International Tables Vol C Tables 4.2.6.8 and 6.1.1.4'
O O 0.0492 0.0322 'International Tables Vol C Tables 4.2.6.8 and 6.1.1.4'
Si Si 0.2541 0.3302 'International Tables Vol C Tables 4.2.6.8 and 6.1.1.4'
Zn Zn -1.5491 0.6778 'International Tables Vol C Tables 4.2.6.8 and 6.1.1.4'

loop_
_exptl_crystal_face_index_h
_exptl_crystal_face_index_k
_exptl_crystal_face_index_l
_exptl_crystal_face_perp_dist
1 -1 1 0.1012
0 -1 1 0.0628
1 -1 0 0.0943
1 0 -1 0.0733
1 -1 -1 0.0848
0 -1 0 0.0523
0 1 0 0.0634
0 -1 -1 0.0403
0 1 1 0.0345
0 0 -1 0.0751
1 1 1 0.0839
-1 -1 0 0.0878
-1 -1 1 0.0542
1 1 -1 0.0382
-1 0 -1 0.1223
1 0 1 0.1121
-1 0 0 0.1410
1 0 0 0.1177
6 8 -9 0.0287
-6 -8 9 0.0407
-11 3 -3 0.1388
-6 0 15 0.0401
-7 -6 11 0.0339
7 4 -13 0.0339

loop_
_geom_angle_atom_site_label_1
_geom_angle_atom_site_label_2
_geom_angle_atom_site_label_3
_geom_angle
_geom_angle_site_symmetry_1
_geom_angle_site_symmetry_3
_geom_angle_publ_flag
N1 Zn1 Si1 40.63(14) . . ?
N1 Zn1 N2 80.8(2) . . ?
N1 Zn1 C1 140.4(2) . . ?
N2 Zn1 Si1 40.56(18) . . ?
C1 Zn1 Si1 166.9(2) . . ?
C1 Zn1 N2 137.1(2) . . ?
N1 Si1 Zn1 48.83(19) . . ?
N1 Si1 C7 116.3(3) . . ?
N1 Si1 C13 111.2(3) . . ?
N2 Si1 Zn1 49.05(18) . . ?
N2 Si1 N1 97.4(3) . . ?
N2 Si1 C7 115.6(3) . . ?
N2 Si1 C13 114.6(3) . . ?
C7 Si1 Zn1 137.1(2) . . ?
C7 Si1 C13 102.3(3) . . ?
C13 Si1 Zn1 120.6(2) . . ?
O5 K2 O5 180 . 3_766 ?
O5 K2 O4 94.2(3) 3_766 . ?
O5 K2 O4 94.2(3) . 3_766 ?
O5 K2 O4 85.8(3) 3_766 3_766 ?
O5 K2 O4 85.8(3) . . ?
O5 K2 C66 84.2(4) . . ?
O5 K2 C66 95.8(4) . 3_766 ?
O5 K2 C66 84.2(4) 3_766 3_766 ?
O5 K2 C66 95.8(4) 3_766 . ?
O5 K2 O6A 95.7(6) 3_766 . ?
O5 K2 O6A 84.3(6) . . ?
O5 K2 O6A 84.3(6) 3_766 3_766 ?
O5 K2 O6A 95.7(6) . 3_766 ?
O4 K2 O4 180 3_766 . ?
O4 K2 C66 86.4(5) 3_766 3_766 ?
O4 K2 C66 93.6(5) 3_766 . ?
O4 K2 C66 93.6(5) . 3_766 ?
O4 K2 C66 86.4(5) . . ?
O4 K2 O6A 91.2(6) 3_766 . ?
O4 K2 O6A 91.2(6) . 3_766 ?
O4 K2 O6A 88.8(6) 3_766 3_766 ?
O4 K2 O6A 88.8(6) . . ?
O6 K2 O5 87.3(5) . . ?
O6 K2 O5 92.7(5) 3_766 . ?
O6 K2 O5 92.7(5) . 3_766 ?
O6 K2 O5 87.3(5) 3_766 3_766 ?
O6 K2 O4 73.8(5) . 3_766 ?
O6 K2 O4 106.2(5) 3_766 3_766 ?
O6 K2 O4 106.2(5) . . ?
O6 K2 O4 73.8(5) 3_766 . ?
O6 K2 O6 180.0(8) 3_766 . ?
O6 K2 C66 160.2(5) 3_766 . ?
O6 K2 C66 160.2(5) . 3_766 ?
O6 K2 C66 19.8(5) . . ?
O6 K2 C66 19.8(5) 3_766 3_766 ?
O6 K2 O6A 162.5(6) . 3_766 ?
O6 K2 O6A 17.5(6) 3_766 3_766 ?
C66 K2 C66 180 3_766 . ?
O6A K2 O6A 180 . 3_766 ?
O1 K1 O1 180 3_656 . ?
O1 K1 O2 87.7(3) . 3_656 ?
O1 K1 O2 92.3(3) . . ?
O1 K1 O2 87.7(3) 3_656 . ?
O1 K1 O2 92.3(3) 3_656 3_656 ?
O2 K1 O2 180 . 3_656 ?
O3 K1 O1 91.6(3) 3_656 . ?
O3 K1 O1 91.6(3) . 3_656 ?
O3 K1 O1 88.4(3) . . ?
O3 K1 O1 88.4(3) 3_656 3_656 ?
O3 K1 O2 89.5(4) 3_656 . ?
O3 K1 O2 90.5(4) . . ?
O3 K1 O2 89.5(4) . 3_656 ?
O3 K1 O2 90.5(4) 3_656 3_656 ?
O3 K1 O3 180 3_656 . ?
Si1 N1 Zn1 90.5(2) . . ?
C19 N1 Zn1 133.3(4) . . ?
C19 N1 Si1 133.6(5) . . ?
Si1 N2 Zn1 90.4(3) . . ?
C31 N2 Zn1 134.5(5) . . ?
C31 N2 Si1 133.4(5) . . ?
N1 C19 C24 120.5(7) . . ?
C20 C19 N1 122.8(9) . . ?
C20 C19 C24 116.7(8) . . ?
C2 C1 Zn1 120.6(5) . . ?
C6 C1 Zn1 127.3(6) . . ?
C6 C1 C2 112.0(6) . . ?
C8 C7 Si1 124.0(6) . . ?
C8 C7 C12 117.3(7) . . ?
C12 C7 Si1 118.6(6) . . ?
C13 C14 H14 118.8 . . ?
C13 C14 C15 122.3(8) . . ?
C15 C14 H14 118.8 . . ?
C19 C24 C28 121.7(6) . . ?
C23 C24 C19 124.6(9) . . ?
C23 C24 C28 113.7(8) . . ?
C1 C2 Cl1 117.1(5) . . ?
C1 C2 C3 125.6(7) . . ?
C3 C2 Cl1 117.3(6) . . ?
C14 C13 Si1 122.7(6) . . ?
C18 C13 Si1 118.9(6) . . ?
C18 C13 C14 118.3(7) . . ?
C5 C4 Cl2 119.2(6) . . ?
C5 C4 C3 121.5(7) . . ?
C3 C4 Cl2 119.3(7) . . ?
C7 C8 H8 119.4 . . ?
C7 C8 C9 121.3(8) . . ?
C9 C8 H8 119.4 . . ?
C46 O1 K1 135.2(7) . . ?
C43 O1 K1 117.6(8) . . ?
C43 O1 C46 105.3(10) . . ?
C1 C6 Cl3 118.6(6) . . ?
C5 C6 Cl3 115.6(7) . . ?
C5 C6 C1 125.7(8) . . ?
N2 C31 C36 118.6(9) . . ?
C32 C31 N2 122.3(8) . . ?
C32 C31 C36 119.1(9) . . ?
C47 O2 K1 126.9(8) . . ?
C47 O2 C50 108.6(10) . . ?
C50 O2 K1 124.3(8) . . ?
C19 C20 C21 119.3(10) . . ?
C19 C20 C25 119.9(10) . . ?
C25 C20 C21 120.8(9) . . ?
C62 O5 K2 134.5(7) . . ?
C62 O5 C59 105.7(9) . . ?
C59 O5 K2 119.5(7) . . ?
C4 C5 C6 118.5(8) . . ?
C4 C5 H5 120.8 . . ?
C6 C5 H5 120.8 . . ?
C7 C12 H12 119.8 . . ?
C11 C12 C7 120.5(9) . . ?
C11 C12 H12 119.8 . . ?
C24 C23 H23 121.5 . . ?
C22 C23 C24 117.0(12) . . ?
C22 C23 H23 121.5 . . ?
C20 C21 H21 121.3 . . ?
C22 C21 C20 117.4(9) . . ?
C22 C21 H21 121.3 . . ?
C24 C28 H28 106.6 . . ?
C24 C28 C30 116.6(8) . . ?
C29 C28 C24 109.4(10) . . ?
C29 C28 H28 106.6 . . ?
C29 C28 C30 110.4(10) . . ?
C30 C28 H28 106.6 . . ?
C12 C11 H11 119.5 . . ?
C10 C11 C12 121.1(9) . . ?
C10 C11 H11 119.5 . . ?
C11 C10 H10 120.4 . . ?
C11 C10 C9 119.1(8) . . ?
C9 C10 H10 120.4 . . ?
C33 C34 H34 114.6 . . ?
C35 C34 H34 114.6 . . ?
C35 C34 C33 130.9(15) . . ?
C8 C9 H9 119.7 . . ?
C10 C9 C8 120.7(9) . . ?
C10 C9 H9 119.7 . . ?
C31 C32 C37 121.7(8) . . ?
C31 C32 C33 117.9(10) . . ?
C33 C32 C37 120.0(10) . . ?
C14 C15 H15 120.2 . . ?
C16 C15 C14 119.6(8) . . ?
C16 C15 H15 120.2 . . ?
C2 C3 H3 121.7 . . ?
C4 C3 C2 116.7(8) . . ?
C4 C3 H3 121.7 . . ?
C36 C40 H40 107.1 . . ?
C36 C40 C41 115.4(13) . . ?
C42 C40 H40 107.1 . . ?
C42 C40 C36 108.8(12) . . ?
C42 C40 C41 111.0(11) . . ?
C41 C40 H40 107.1 . . ?
C55 O4 K2 131.3(10) . . ?
C55 O4 C58 106.0(10) . . ?
C58 O4 K2 115.2(9) . . ?
C13 C18 H18 119.8 . . ?
C13 C18 C17 120.4(9) . . ?
C17 C18 H18 119.8 . . ?
C32 C37 H37 108.1 . . ?
C32 C37 C38 108.4(11) . . ?
C38 C37 H37 108.1 . . ?
C39 C37 C32 119.8(11) . . ?
C39 C37 H37 108.1 . . ?
C39 C37 C38 103.9(10) . . ?
C20 C25 H25 102.2 . . ?
C20 C25 C26 122.2(13) . . ?
C20 C25 C27 119.2(12) . . ?
C26 C25 H25 102.2 . . ?
C26 C25 C27 105.4(11) . . ?
C27 C25 H25 102.2 . . ?
C23 C22 C21 124.9(11) . . ?
C23 C22 H22 117.6 . . ?
C21 C22 H22 117.6 . . ?
C34 C33 C32 116.2(12) . . ?
C34 C33 H33 121.9 . . ?
C32 C33 H33 121.9 . . ?
C31 C36 C40 122.6(9) . . ?
C35 C36 C31 117.3(12) . . ?
C35 C36 C40 120.0(11) . . ?
C54 O3 K1 125.5(10) . . ?
C54 O3 C51 101.0(14) . . ?
C51 O3 K1 126.4(12) . . ?
O2 C47 H47A 110.3 . . ?
O2 C47 H47B 110.3 . . ?
O2 C47 C48 107.0(10) . . ?
H47A C47 H47B 108.6 . . ?
C48 C47 H47A 110.3 . . ?
C48 C47 H47B 110.3 . . ?
C18 C17 H17 120.1 . . ?
C16 C17 C18 119.8(10) . . ?
C16 C17 H17 120.1 . . ?
C63 O6 K2 131.8(14) . . ?
C63 O6 C66 98.9(16) . . ?
C66 O6 K2 123.3(16) . . ?
O4 C55 H55A 110.5 . . ?
O4 C55 H55B 110.5 . . ?
O4 C55 C56 106.2(10) . . ?
H55A C55 H55B 108.7 . . ?
C56 C55 H55A 110.5 . . ?
C56 C55 H55B 110.5 . . ?
C47 C48 H48A 110.6 . . ?
C47 C48 H48B 110.6 . . ?
C47 C48 C49 105.6(11) . . ?
H48A C48 H48B 108.8 . . ?
C49 C48 H48A 110.6 . . ?
C49 C48 H48B 110.6 . . ?
O1 C46 H46A 110.7 . . ?
O1 C46 H46B 110.7 . . ?
O1 C46 C45 105.4(10) . . ?
H46A C46 H46B 108.8 . . ?
C45 C46 H46A 110.7 . . ?
C45 C46 H46B 110.7 . . ?
H61A C61 H61B 108.4 . . ?
C62 C61 H61A 110.1 . . ?
C62 C61 H61B 110.1 . . ?
C62 C61 C60 108.2(11) . . ?
C60 C61 H61A 110.1 . . ?
C60 C61 H61B 110.1 . . ?
C15 C16 C17 119.2(9) . . ?
C15 C16 H16 120.4 . . ?
C17 C16 H16 120.4 . . ?
C40 C42 H42A 109.5 . . ?
C40 C42 H42B 109.5 . . ?
C40 C42 H42C 109.5 . . ?
H42A C42 H42B 109.5 . . ?
H42A C42 H42C 109.5 . . ?
H42B C42 H42C 109.5 . . ?
C55 C56 H56A 110.7 . . ?
C55 C56 H56B 110.7 . . ?
C55 C56 C57 105.2(11) . . ?
H56A C56 H56B 108.8 . . ?
C57 C56 H56A 110.7 . . ?
C57 C56 H56B 110.7 . . ?
O5 C62 C61 107.1(9) . . ?
O5 C62 H62A 110.3 . . ?
O5 C62 H62B 110.3 . . ?
C61 C62 H62A 110.3 . . ?
C61 C62 H62B 110.3 . . ?
H62A C62 H62B 108.6 . . ?
O1 C43 H43B 111.4 . . ?
O1 C43 H43A 111.4 . . ?
O1 C43 C44 101.6(11) . . ?
H43B C43 H43A 109.3 . . ?
C44 C43 H43B 111.4 . . ?
C44 C43 H43A 111.4 . . ?
H70A C70 H70B 109.8 . . ?
C69 C70 H70A 112.2 . . ?
C69 C70 H70B 112.2 . . ?
O7 C70 H70A 112.2 . . ?
O7 C70 H70B 112.2 . . ?
O7 C70 C69 97.9(13) . . ?
O5 C59 H59A 109.3 . . ?
O5 C59 H59B 109.3 . . ?
O5 C59 C60 111.6(11) . . ?
H59A C59 H59B 108 . . ?
C60 C59 H59A 109.3 . . ?
C60 C59 H59B 109.3 . . ?
C40 C41 H41A 109.5 . . ?
C40 C41 H41B 109.5 . . ?
C40 C41 H41C 109.5 . . ?
H41A C41 H41B 109.5 . . ?
H41A C41 H41C 109.5 . . ?
H41B C41 H41C 109.5 . . ?
C70 C69 H69A 110.3 . . ?
C70 C69 H69B 110.3 . . ?
C70 C69 C68 107.2(14) . . ?
H69A C69 H69B 108.5 . . ?
C68 C69 H69A 110.3 . . ?
C68 C69 H69B 110.3 . . ?
C25 C26 H26A 109.5 . . ?
C25 C26 H26B 109.5 . . ?
C25 C26 H26C 109.5 . . ?
H26A C26 H26B 109.5 . . ?
H26A C26 H26C 109.5 . . ?
H26B C26 H26C 109.5 . . ?
H65A C65 H65B 109.5 . . ?
C64 C65 H65A 111.8 . . ?
C64 C65 H65B 111.8 . . ?
C66 C65 H65A 111.8 . . ?
C66 C65 H65B 111.8 . . ?
C66 C65 C64 99.8(18) . . ?
C56 C57 H57A 110.2 . . ?
C56 C57 H57B 110.2 . . ?
H57A C57 H57B 108.5 . . ?
C58 C57 C56 107.7(11) . . ?
C58 C57 H57A 110.2 . . ?
C58 C57 H57B 110.2 . . ?
C25 C27 H27A 109.5 . . ?
C25 C27 H27B 109.5 . . ?
C25 C27 H27C 109.5 . . ?
H27A C27 H27B 109.5 . . ?
H27A C27 H27C 109.5 . . ?
H27B C27 H27C 109.5 . . ?
C28 C29 H29A 109.5 . . ?
C28 C29 H29B 109.5 . . ?
C28 C29 H29C 109.5 . . ?
H29A C29 H29B 109.5 . . ?
H29A C29 H29C 109.5 . . ?
H29B C29 H29C 109.5 . . ?
C37 C38 H38A 109.5 . . ?
C37 C38 H38B 109.5 . . ?
C37 C38 H38C 109.5 . . ?
H38A C38 H38B 109.5 . . ?
H38A C38 H38C 109.5 . . ?
H38B C38 H38C 109.5 . . ?
C61 C60 H60A 111.5 . . ?
C61 C60 H60B 111.5 . . ?
C59 C60 C61 101.4(12) . . ?
C59 C60 H60A 111.5 . . ?
C59 C60 H60B 111.5 . . ?
H60A C60 H60B 109.3 . . ?
O4 C58 C57 103.5(11) . . ?
O4 C58 H58A 111.1 . . ?
O4 C58 H58B 111.1 . . ?
C57 C58 H58A 111.1 . . ?
C57 C58 H58B 111.1 . . ?
H58A C58 H58B 109 . . ?
C48 C49 H49A 110.7 . . ?
C48 C49 H49B 110.7 . . ?
H49A C49 H49B 108.8 . . ?
C50 C49 C48 105.2(13) . . ?
C50 C49 H49A 110.7 . . ?
C50 C49 H49B 110.7 . . ?
C28 C30 H30A 109.5 . . ?
C28 C30 H30B 109.5 . . ?
C28 C30 H30C 109.5 . . ?
H30A C30 H30B 109.5 . . ?
H30A C30 H30C 109.5 . . ?
H30B C30 H30C 109.5 . . ?
C46 C45 H45A 110.7 . . ?
C46 C45 H45B 110.7 . . ?
C46 C45 C44 105.4(12) . . ?
H45A C45 H45B 108.8 . . ?
C44 C45 H45A 110.7 . . ?
C44 C45 H45B 110.7 . . ?
H52A C52 H52B 109.2 . . ?
C53 C52 H52A 111.3 . . ?
C53 C52 H52B 111.3 . . ?
C51 C52 H52A 111.3 . . ?
C51 C52 H52B 111.3 . . ?
C51 C52 C53 102.1(14) . . ?
C37 C39 H39A 109.5 . . ?
C37 C39 H39B 109.5 . . ?
C37 C39 H39C 109.5 . . ?
H39A C39 H39B 109.5 . . ?
H39A C39 H39C 109.5 . . ?
H39B C39 H39C 109.5 . . ?
O3 C54 H54A 110.9 . . ?
O3 C54 H54B 110.9 . . ?
O3 C54 C53 104.4(11) . . ?
H54A C54 H54B 108.9 . . ?
C53 C54 H54A 110.9 . . ?
C53 C54 H54B 110.9 . . ?
C52 C53 H53A 111 . . ?
C52 C53 H53B 111 . . ?
C54 C53 C52 104.0(13) . . ?
C54 C53 H53A 111 . . ?
C54 C53 H53B 111 . . ?
H53A C53 H53B 109 . . ?
C69 C68 H68A 109.9 . . ?
C69 C68 H68B 109.9 . . ?
H68A C68 H68B 108.3 . . ?
C67 C68 C69 109.1(16) . . ?
C67 C68 H68A 109.9 . . ?
C67 C68 H68B 109.9 . . ?
C65 C64 H64A 110.1 . . ?
C65 C64 H64B 110.1 . . ?
H64A C64 H64B 108.4 . . ?
C63 C64 C65 108.1(17) . . ?
C63 C64 H64A 110.1 . . ?
C63 C64 H64B 110.1 . . ?
O2 C50 C49 105.3(13) . . ?
O2 C50 H50A 110.7 . . ?
O2 C50 H50B 110.7 . . ?
C49 C50 H50A 110.7 . . ?
C49 C50 H50B 110.7 . . ?
H50A C50 H50B 108.8 . . ?
O3 C51 C52 111.2(15) . . ?
O3 C51 H51A 109.4 . . ?
O3 C51 H51B 109.4 . . ?
C52 C51 H51A 109.4 . . ?
C52 C51 H51B 109.4 . . ?
H51A C51 H51B 108 . . ?
C68 C67 H67A 112.2 . . ?
C68 C67 H67B 112.2 . . ?
H67A C67 H67B 109.8 . . ?
O7 C67 C68 97.7(16) . . ?
O7 C67 H67A 112.2 . . ?
O7 C67 H67B 112.2 . . ?
C67 O7 C70 119.7(15) . . ?
C43 C44 C45 105.9(14) . . ?
C43 C44 H44A 110.6 . . ?
C43 C44 H44B 110.6 . . ?
C45 C44 H44A 110.6 . . ?
C45 C44 H44B 110.6 . . ?
H44A C44 H44B 108.7 . . ?
O6 C63 C64 109.3(17) . . ?
O6 C63 H63A 109.8 . . ?
O6 C63 H63B 109.8 . . ?
C64 C63 H63A 109.8 . . ?
C64 C63 H63B 109.8 . . ?
H63A C63 H63B 108.3 . . ?
O6 C66 C65 112.0(19) . . ?
O6 C66 H66A 109.2 . . ?
O6 C66 H66B 109.2 . . ?
C65 C66 H66A 109.2 . . ?
C65 C66 H66B 109.2 . . ?
H66A C66 H66B 107.9 . . ?
C34 C35 C36 118.5(13) . . ?
C34 C35 H35 120.8 . . ?
C36 C35 H35 120.8 . . ?
H63C C63A H63D 110.8 . . ?
O6A C63A H63C 113.5 . . ?
O6A C63A H63D 113.5 . . ?
O6A C63A C64A 91(2) . . ?
C64A C63A H63C 113.5 . . ?
C64A C63A H63D 113.5 . . ?
C63A O6A K2 115.2(18) . . ?
C63A O6A C66A 121(2) . . ?
C66A O6A K2 120(2) . . ?
O6A C66A H66C 114.2 . . ?
O6A C66A H66D 114.2 . . ?
O6A C66A C65A 87(2) . . ?
H66C C66A H66D 111.4 . . ?
C65A C66A H66C 114.2 . . ?
C65A C66A H66D 114.2 . . ?
C66A C65A H65C 107.9 . . ?
C66A C65A H65D 107.9 . . ?
C66A C65A C64A 117(2) . . ?
H65C C65A H65D 107.2 . . ?
C64A C65A H65C 107.9 . . ?
C64A C65A H65D 107.9 . . ?
C63A C64A C65A 99(3) . . ?
C63A C64A H64C 111.9 . . ?
C63A C64A H64D 111.9 . . ?
C65A C64A H64C 111.9 . . ?
C65A C64A H64D 111.9 . . ?
H64C C64A H64D 109.6 . . ?

loop_
_geom_bond_atom_site_label_1
_geom_bond_atom_site_label_2
_geom_bond_distance
_geom_bond_site_symmetry_2
_geom_bond_publ_flag
Zn1 Si1 2.6235(19) . ?
Zn1 N1 1.975(5) . ?
Zn1 N2 1.982(5) . ?
Zn1 C1 1.975(6) . ?
Si1 N1 1.708(5) . ?
Si1 N2 1.706(6) . ?
Si1 C7 1.885(7) . ?
Si1 C13 1.921(7) . ?
K2 O5 2.626(8) . ?
K2 O5 2.626(8) 3_766 ?
K2 O4 2.725(11) . ?
K2 O4 2.725(11) 3_766 ?
K2 O6 2.504(17) . ?
K2 O6 2.504(17) 3_766 ?
K2 C66 3.49(2) 3_766 ?
K2 C66 3.49(2) . ?
K2 O6A 2.86(2) . ?
K2 O6A 2.86(2) 3_766 ?
K1 O1 2.686(7) . ?
K1 O1 2.686(7) 3_656 ?
K1 O2 2.697(11) . ?
K1 O2 2.697(11) 3_656 ?
K1 O3 2.661(13) 3_656 ?
K1 O3 2.661(13) . ?
Cl1 C2 1.747(7) . ?
Cl2 C4 1.742(8) . ?
Cl3 C6 1.736(9) . ?
N1 C19 1.389(9) . ?
N2 C31 1.432(10) . ?
C19 C24 1.431(12) . ?
C19 C20 1.370(12) . ?
C1 C2 1.392(10) . ?
C1 C6 1.388(11) . ?
C7 C8 1.350(10) . ?
C7 C12 1.415(11) . ?
C14 H14 0.93 . ?
C14 C13 1.372(10) . ?
C14 C15 1.375(13) . ?
C24 C23 1.392(12) . ?
C24 C28 1.505(14) . ?
C2 C3 1.394(11) . ?
C13 C18 1.348(11) . ?
C4 C5 1.353(12) . ?
C4 C3 1.381(12) . ?
C8 H8 0.93 . ?
C8 C9 1.426(11) . ?
O1 C46 1.418(5) . ?
O1 C43 1.417(5) . ?
C6 C5 1.371(12) . ?
C31 C32 1.345(14) . ?
C31 C36 1.452(14) . ?
O2 C47 1.417(5) . ?
O2 C50 1.418(5) . ?
C20 C21 1.489(15) . ?
C20 C25 1.422(16) . ?
O5 C62 1.418(5) . ?
O5 C59 1.418(5) . ?
C5 H5 0.93 . ?
C12 H12 0.93 . ?
C12 C11 1.401(13) . ?
C23 H23 0.93 . ?
C23 C22 1.313(16) . ?
C21 H21 0.93 . ?
C21 C22 1.392(18) . ?
C28 H28 0.98 . ?
C28 C29 1.497(15) . ?
C28 C30 1.568(17) . ?
C11 H11 0.93 . ?
C11 C10 1.356(15) . ?
C10 H10 0.93 . ?
C10 C9 1.359(15) . ?
C34 H34 0.93 . ?
C34 C33 1.288(17) . ?
C34 C35 1.205(18) . ?
C9 H9 0.93 . ?
C32 C37 1.526(16) . ?
C32 C33 1.501(15) . ?
C15 H15 0.93 . ?
C15 C16 1.364(14) . ?
C3 H3 0.93 . ?
C40 H40 0.98 . ?
C40 C36 1.472(18) . ?
C40 C42 1.469(19) . ?
C40 C41 1.481(18) . ?
O4 C55 1.418(5) . ?
O4 C58 1.418(5) . ?
C18 H18 0.93 . ?
C18 C17 1.412(14) . ?
C37 H37 0.98 . ?
C37 C38 1.555(15) . ?
C37 C39 1.50(2) . ?
C25 H25 0.98 . ?
C25 C26 1.547(19) . ?
C25 C27 1.559(19) . ?
C22 H22 0.93 . ?
C33 H33 0.93 . ?
C36 C35 1.447(15) . ?
O3 C54 1.418(5) . ?
O3 C51 1.418(5) . ?
C47 H47A 0.97 . ?
C47 H47B 0.97 . ?
C47 C48 1.435(6) . ?
C17 H17 0.93 . ?
C17 C16 1.376(15) . ?
O6 C63 1.418(5) . ?
O6 C66 1.418(5) . ?
C55 H55A 0.97 . ?
C55 H55B 0.97 . ?
C55 C56 1.434(6) . ?
C48 H48A 0.97 . ?
C48 H48B 0.97 . ?
C48 C49 1.449(9) . ?
C46 H46A 0.97 . ?
C46 H46B 0.97 . ?
C46 C45 1.434(6) . ?
C61 H61A 0.97 . ?
C61 H61B 0.97 . ?
C61 C62 1.434(6) . ?
C61 C60 1.448(9) . ?
C16 H16 0.93 . ?
C42 H42A 0.96 . ?
C42 H42B 0.96 . ?
C42 H42C 0.96 . ?
C56 H56A 0.97 . ?
C56 H56B 0.97 . ?
C56 C57 1.448(9) . ?
C62 H62A 0.97 . ?
C62 H62B 0.97 . ?
C43 H43B 0.97 . ?
C43 H43A 0.97 . ?
C43 C44 1.435(6) . ?
C70 H70A 0.97 . ?
C70 H70B 0.97 . ?
C70 C69 1.434(6) . ?
C70 O7 1.418(5) . ?
C59 H59A 0.97 . ?
C59 H59B 0.97 . ?
C59 C60 1.434(6) . ?
C41 H41A 0.96 . ?
C41 H41B 0.96 . ?
C41 H41C 0.96 . ?
C69 H69A 0.97 . ?
C69 H69B 0.97 . ?
C69 C68 1.448(9) . ?
C26 H26A 0.96 . ?
C26 H26B 0.96 . ?
C26 H26C 0.96 . ?
C65 H65A 0.97 . ?
C65 H65B 0.97 . ?
C65 C64 1.449(9) . ?
C65 C66 1.435(6) . ?
C57 H57A 0.97 . ?
C57 H57B 0.97 . ?
C57 C58 1.434(6) . ?
C27 H27A 0.96 . ?
C27 H27B 0.96 . ?
C27 H27C 0.96 . ?
C29 H29A 0.96 . ?
C29 H29B 0.96 . ?
C29 H29C 0.96 . ?
C38 H38A 0.96 . ?
C38 H38B 0.96 . ?
C38 H38C 0.96 . ?
C60 H60A 0.97 . ?
C60 H60B 0.97 . ?
C58 H58A 0.97 . ?
C58 H58B 0.97 . ?
C49 H49A 0.97 . ?
C49 H49B 0.97 . ?
C49 C50 1.434(6) . ?
C30 H30A 0.96 . ?
C30 H30B 0.96 . ?
C30 H30C 0.96 . ?
C45 H45A 0.97 . ?
C45 H45B 0.97 . ?
C45 C44 1.448(9) . ?
C52 H52A 0.97 . ?
C52 H52B 0.97 . ?
C52 C53 1.449(9) . ?
C52 C51 1.434(6) . ?
C39 H39A 0.96 . ?
C39 H39B 0.96 . ?
C39 H39C 0.96 . ?
C54 H54A 0.97 . ?
C54 H54B 0.97 . ?
C54 C53 1.435(6) . ?
C53 H53A 0.97 . ?
C53 H53B 0.97 . ?
C68 H68A 0.97 . ?
C68 H68B 0.97 . ?
C68 C67 1.434(6) . ?
C64 H64A 0.97 . ?
C64 H64B 0.97 . ?
C64 C63 1.435(6) . ?
C50 H50A 0.97 . ?
C50 H50B 0.97 . ?
C51 H51A 0.97 . ?
C51 H51B 0.97 . ?
C67 H67A 0.97 . ?
C67 H67B 0.97 . ?
C67 O7 1.418(5) . ?
C44 H44A 0.97 . ?
C44 H44B 0.97 . ?
C63 H63A 0.97 . ?
C63 H63B 0.97 . ?
C66 H66A 0.97 . ?
C66 H66B 0.97 . ?
C35 H35 0.93 . ?
C63A H63C 0.97 . ?
C63A H63D 0.97 . ?
C63A O6A 1.418(5) . ?
C63A C64A 1.434(6) . ?
O6A C66A 1.418(5) . ?
C66A H66C 0.97 . ?
C66A H66D 0.97 . ?
C66A C65A 1.435(6) . ?
C65A H65C 0.97 . ?
C65A H65D 0.97 . ?
C65A C64A 1.449(9) . ?
C64A H64C 0.97 . ?
C64A H64D 0.97 . ?

loop_
_geom_torsion_atom_site_label_1
_geom_torsion_atom_site_label_2
_geom_torsion_atom_site_label_3
_geom_torsion_atom_site_label_4
_geom_torsion
_geom_torsion_site_symmetry_1
_geom_torsion_site_symmetry_2
_geom_torsion_site_symmetry_3
_geom_torsion_site_symmetry_4
_geom_torsion_publ_flag
Zn1 Si1 N1 C19 162.9(8) . . . . ?
Zn1 Si1 N2 C31 -166.4(8) . . . . ?
Zn1 Si1 C7 C8 85.9(7) . . . . ?
Zn1 Si1 C7 C12 -97.4(7) . . . . ?
Zn1 N1 C19 C24 71.6(10) . . . . ?
Zn1 N1 C19 C20 -110.0(8) . . . . ?
Zn1 N2 C31 C32 -64.3(10) . . . . ?
Zn1 N2 C31 C36 116.9(8) . . . . ?
Zn1 C1 C2 Cl1 -3.8(8) . . . . ?
Zn1 C1 C2 C3 176.1(6) . . . . ?
Zn1 C1 C6 Cl3 2.3(10) . . . . ?
Zn1 C1 C6 C5 -174.0(6) . . . . ?
Si1 N1 C19 C24 -84.5(8) . . . . ?
Si1 N1 C19 C20 93.9(10) . . . . ?
Si1 N2 C31 C32 96.5(10) . . . . ?
Si1 N2 C31 C36 -82.3(9) . . . . ?
Si1 C7 C8 C9 175.7(7) . . . . ?
Si1 C7 C12 C11 -176.6(9) . . . . ?
Si1 C13 C18 C17 177.3(9) . . . . ?
K2 O5 C62 C61 178.3(10) . . . . ?
K2 O5 C59 C60 166.8(11) . . . . ?
K2 O4 C55 C56 -116.3(14) . . . . ?
K2 O4 C58 C57 119.3(12) . . . . ?
K2 O6 C63 C64 -126(2) . . . . ?
K2 O6 C66 C65 120(2) . . . . ?
K2 O6A C66A C65A 128(3) . . . . ?
K1 O1 C46 C45 -130.8(13) . . . . ?
K1 O1 C43 C44 125.5(13) . . . . ?
K1 O2 C47 C48 -172.6(8) . . . . ?
K1 O2 C50 C49 156.0(13) . . . . ?
K1 O3 C54 C53 -112.9(13) . . . . ?
K1 O3 C51 C52 128.5(17) . . . . ?
Cl1 C2 C3 C4 177.7(6) . . . . ?
Cl2 C4 C5 C6 178.8(6) . . . . ?
Cl2 C4 C3 C2 -177.2(6) . . . . ?
Cl3 C6 C5 C4 -177.6(6) . . . . ?
N1 Si1 N2 Zn1 7.3(3) . . . . ?
N1 Si1 N2 C31 -159.2(7) . . . . ?
N1 Si1 C7 C8 142.8(7) . . . . ?
N1 Si1 C7 C12 -40.5(8) . . . . ?
N1 C19 C24 C23 175.9(8) . . . . ?
N1 C19 C24 C28 -2.3(12) . . . . ?
N1 C19 C20 C21 -178.6(8) . . . . ?
N1 C19 C20 C25 2.4(13) . . . . ?
N2 Si1 N1 Zn1 -7.3(3) . . . . ?
N2 Si1 N1 C19 155.6(7) . . . . ?
N2 Si1 C7 C8 29.4(8) . . . . ?
N2 Si1 C7 C12 -153.9(7) . . . . ?
N2 C31 C32 C37 9.5(13) . . . . ?
N2 C31 C32 C33 -178.1(7) . . . . ?
N2 C31 C36 C40 -0.5(13) . . . . ?
N2 C31 C36 C35 176.4(8) . . . . ?
C19 C24 C23 C22 3.6(15) . . . . ?
C19 C24 C28 C29 -103.4(10) . . . . ?
C19 C24 C28 C30 130.5(10) . . . . ?
C19 C20 C21 C22 1.8(15) . . . . ?
C19 C20 C25 C26 -116.5(14) . . . . ?
C19 C20 C25 C27 108.0(12) . . . . ?
C1 C2 C3 C4 -2.2(13) . . . . ?
C1 C6 C5 C4 -1.2(13) . . . . ?
C7 Si1 N1 Zn1 -130.7(3) . . . . ?
C7 Si1 N1 C19 32.2(8) . . . . ?
C7 Si1 N2 Zn1 131.2(3) . . . . ?
C7 Si1 N2 C31 -35.2(8) . . . . ?
C7 C8 C9 C10 2.4(15) . . . . ?
C7 C12 C11 C10 -0.9(19) . . . . ?
C14 C13 C18 C17 -5.9(16) . . . . ?
C14 C15 C16 C17 3(2) . . . . ?
C24 C19 C20 C21 -0.2(12) . . . . ?
C24 C19 C20 C25 -179.2(9) . . . . ?
C24 C23 C22 C21 -1.8(18) . . . . ?
C2 C1 C6 Cl3 178.0(6) . . . . ?
C2 C1 C6 C5 1.7(12) . . . . ?
C13 Si1 N1 Zn1 112.7(3) . . . . ?
C13 Si1 N1 C19 -84.4(7) . . . . ?
C13 Si1 N2 Zn1 -110.2(3) . . . . ?
C13 Si1 N2 C31 83.4(8) . . . . ?
C13 Si1 C7 C8 -95.8(7) . . . . ?
C13 Si1 C7 C12 80.9(7) . . . . ?
C13 C14 C15 C16 -1.2(16) . . . . ?
C13 C18 C17 C16 8(2) . . . . ?
C8 C7 C12 C11 0.3(15) . . . . ?
O1 C46 C45 C44 -10(2) . . . . ?
O1 C43 C44 C45 34(2) . . . . ?
C6 C1 C2 Cl1 -179.8(6) . . . . ?
C6 C1 C2 C3 0.1(11) . . . . ?
C31 C32 C37 C38 -113.9(10) . . . . ?
C31 C32 C37 C39 127.1(12) . . . . ?
C31 C32 C33 C34 1.3(15) . . . . ?
C31 C36 C35 C34 2.3(17) . . . . ?
O2 C47 C48 C49 15.0(16) . . . . ?
C20 C19 C24 C23 -2.6(13) . . . . ?
C20 C19 C24 C28 179.2(8) . . . . ?
C20 C21 C22 C23 -0.8(18) . . . . ?
O5 C59 C60 C61 20(2) . . . . ?
C5 C4 C3 C2 2.8(12) . . . . ?
C12 C7 C8 C9 -1.1(13) . . . . ?
C12 C11 C10 C9 2(2) . . . . ?
C23 C24 C28 C29 78.2(11) . . . . ?
C23 C24 C28 C30 -48.0(12) . . . . ?
C21 C20 C25 C26 64.5(15) . . . . ?
C21 C20 C25 C27 -71.0(16) . . . . ?
C28 C24 C23 C22 -178.1(9) . . . . ?
C11 C10 C9 C8 -2.9(17) . . . . ?
C32 C31 C36 C40 -179.4(10) . . . . ?
C32 C31 C36 C35 -2.4(13) . . . . ?
C15 C14 C13 Si1 179.4(8) . . . . ?
C15 C14 C13 C18 2.8(14) . . . . ?
C3 C4 C5 C6 -1.2(13) . . . . ?
C40 C36 C35 C34 179.3(12) . . . . ?
O4 C55 C56 C57 -15(2) . . . . ?
C18 C17 C16 C15 -6(2) . . . . ?
C37 C32 C33 C34 173.8(11) . . . . ?
C25 C20 C21 C22 -179.3(10) . . . . ?
C33 C34 C35 C36 0(2) . . . . ?
C33 C32 C37 C38 73.9(12) . . . . ?
C33 C32 C37 C39 -45.0(15) . . . . ?
C36 C31 C32 C37 -171.6(9) . . . . ?
C36 C31 C32 C33 0.7(13) . . . . ?
O3 C54 C53 C52 -41.5(18) . . . . ?
C47 O2 C50 C49 -19(2) . . . . ?
C47 C48 C49 C50 -27(2) . . . . ?
C55 O4 C58 C57 -33.9(18) . . . . ?
C55 C56 C57 C58 -6(2) . . . . ?
C48 C49 C50 O2 28(2) . . . . ?
C46 O1 C43 C44 -40.8(18) . . . . ?
C46 C45 C44 C43 -15(2) . . . . ?
C42 C40 C36 C31 -78.6(12) . . . . ?
C42 C40 C36 C35 104.5(12) . . . . ?
C56 C57 C58 O4 24(2) . . . . ?
C62 O5 C59 C60 -7(2) . . . . ?
C62 C61 C60 C59 -25(2) . . . . ?
C43 O1 C46 C45 31.9(18) . . . . ?
C70 C69 C68 C67 -31(3) . . . . ?
C59 O5 C62 C61 -8.7(19) . . . . ?
C41 C40 C36 C31 156.0(11) . . . . ?
C41 C40 C36 C35 -20.9(16) . . . . ?
C69 C70 O7 C67 -15(3) . . . . ?
C69 C68 C67 O7 20(3) . . . . ?
C65 C64 C63 O6 -10(4) . . . . ?
C60 C61 C62 O5 22(2) . . . . ?
C58 O4 C55 C56 30.9(19) . . . . ?
C54 O3 C51 C52 -23(3) . . . . ?
C53 C52 C51 O3 -2(3) . . . . ?
C68 C67 O7 C70 -3(3) . . . . ?
C64 C65 C66 O6 30(4) . . . . ?
C50 O2 C47 C48 2.7(17) . . . . ?
C51 O3 C54 C53 38.8(18) . . . . ?
C51 C52 C53 C54 26(2) . . . . ?
O7 C70 C69 C68 26(2) . . . . ?
C63 O6 C66 C65 -36(3) . . . . ?
C66 O6 C63 C64 26(3) . . . . ?
C66 C65 C64 C63 -12(3) . . . . ?
C35 C34 C33 C32 -2(2) . . . . ?
C63A O6A C66A C65A -30(4) . . . . ?
O6A C63A C64A C65A -41(3) . . . . ?
O6A C66A C65A C64A -5(5) . . . . ?
C66A C65A C64A C63A 34(5) . . . . ?
C64A C63A O6A K2 -108(2) . . . . ?
C64A C63A O6A C66A 51(4) . . . . ?

loop_
_exptl_oxdiff_crystal_face_indexfrac_h
_exptl_oxdiff_crystal_face_indexfrac_k
_exptl_oxdiff_crystal_face_indexfrac_l
_exptl_oxdiff_crystal_face_x
_exptl_oxdiff_crystal_face_y
_exptl_oxdiff_crystal_face_z
0.9996 -0.9993 1.0023 -0.1316 0.0175 -0.0838
-0.0012 -1.0001 1.0024 -0.0576 0.0017 -0.1069
1.0005 -0.9994 0.0018 -0.1091 -0.0399 -0.0505
1.0017 0.0007 -1.0006 -0.0514 -0.0416 0.0563
1.0015 -0.9994 -0.9988 -0.0865 -0.0973 -0.0173
-0.0003 -1.0002 0.0019 -0.0351 -0.0557 -0.0736
0.0003 1.0002 -0.0019 0.0351 0.0557 0.0736
0.0007 -1.0003 -0.9987 -0.0125 -0.1131 -0.0404
-0.0007 1.0003 0.9987 0.0125 0.1131 0.0404
0.0009 -0.0001 -1.0005 0.0226 -0.0574 0.0332
1.0001 1.0011 0.9986 -0.0615 0.1289 0.0635
-1.0011 -1.0010 0.0019 0.0389 -0.0715 -0.0968
-1.0020 -1.0009 1.0025 0.0164 -0.0141 -0.1300
1.0020 1.0009 -1.0025 -0.0164 0.0141 0.1300
-0.9999 -0.0009 -1.0004 0.0966 -0.0732 0.0101
0.9999 0.0009 1.0004 -0.0966 0.0732 -0.0101
-1.0008 -0.0008 0.0001 0.0740 -0.0158 -0.0231
1.0008 0.0008 -0.0001 -0.0740 0.0158 0.0231
5.5955 7.6139 -9.2996 0.0634 -0.0209 0.9978
-5.5525 -7.6210 9.3063 -0.0670 0.0216 -0.9975
-10.9422 2.9329 -3.0389 0.9810 -0.1830 0.0647
-6.3078 0.2378 14.9168 0.1373 0.7700 -0.6231
-6.7034 -6.2151 11.1515 0.0256 0.1878 -0.9819
6.9581 4.0496 -13.3208 -0.0713 -0.4290 0.9005
